data_7718440
loop_
_publ_author_name
'Meshcheryakova, Irina N.'
'Cherkasov, Anton V.'
'Arsenyev, Maxim V.'
'Aysin, Rinat R.'
'Belikov, Aleksey A.'
'Bogomyakov, Artem S.'
'Protasenko, Natalya A.'
'Kocherova, Tatiana N.'
'Baryshnikova, Svetlana V.'
'Piskunov, Alexandr V.'

_publ_section_title
;
 Stepwise transformation of a redox-active tetradentate ONNO ligand in the
 coordination sphere of tin(IV).
;
_journal_issue 18
_journal_name_full 'Dalton transactions (Cambridge, England : 2003)'
_journal_page_first 7281
_journal_page_last 7293
_journal_paper_doi 10.1039/d5dt00430f
_journal_volume 54
_journal_year 2025
_chemical_formula_moiety 'C42 H64 N2 O2 Sn, C4 H10 O, C2 H3 N'
_chemical_formula_sum 'C48 H77 N3 O3 Sn'
_chemical_formula_weight 862.81
_space_group_crystal_system triclinic
_space_group_IT_number 2
_space_group_name_Hall '-P 1'
_space_group_name_H-M_alt 'P -1'
_atom_sites_solution_hydrogens mixed
_atom_sites_solution_primary dual
_atom_sites_solution_secondary difmap
_audit_creation_method SHELXL-2018/3
_audit_update_record
;
2024-10-13 deposited with the CCDC.	2025-03-27 downloaded from the CCDC.
;
_cell_angle_alpha 72.5596(13)
_cell_angle_beta 84.7853(13)
_cell_angle_gamma 76.7192(13)
_cell_formula_units_Z 2
_cell_length_a 13.0130(2)
_cell_length_b 13.5064(2)
_cell_length_c 14.5664(2)
_cell_measurement_reflns_used 27193
_cell_measurement_temperature 100(2)
_cell_measurement_theta_max 30.04
_cell_measurement_theta_min 2.20
_cell_volume 2376.49(6)
_computing_cell_refinement 'CAP 42.76a'
_computing_data_collection 'CAP 42.76a'
_computing_data_reduction 'CAP 42.76a'
_computing_structure_refinement 'SHELXL 2018/3'
_computing_structure_solution 'SHELXT 2018/2'
_diffrn_ambient_temperature 100(2)
_diffrn_measured_fraction_theta_full 0.996
_diffrn_measured_fraction_theta_max 0.997
_diffrn_measurement_device_type 'Rigaku OD Xcalibur E'
_diffrn_measurement_method '\w scans'
_diffrn_radiation_type MoK\a
_diffrn_radiation_wavelength 0.71073
_diffrn_reflns_av_R_equivalents 0.0377
_diffrn_reflns_av_unetI/netI 0.0368
_diffrn_reflns_Laue_measured_fraction_full 0.996
_diffrn_reflns_Laue_measured_fraction_max 0.997
_diffrn_reflns_limit_h_max 18
_diffrn_reflns_limit_h_min -18
_diffrn_reflns_limit_k_max 19
_diffrn_reflns_limit_k_min -19
_diffrn_reflns_limit_l_max 20
_diffrn_reflns_limit_l_min -20
_diffrn_reflns_number 54645
_diffrn_reflns_point_group_measured_fraction_full 0.996
_diffrn_reflns_point_group_measured_fraction_max 0.997
_diffrn_reflns_theta_full 25.242
_diffrn_reflns_theta_max 30.034
_diffrn_reflns_theta_min 1.844
_diffrn_source 'fine-focus sealed tube'
_exptl_absorpt_coefficient_mu 0.578
_exptl_absorpt_correction_T_max 0.846
_exptl_absorpt_correction_T_min 0.788
_exptl_absorpt_correction_type analytical
_exptl_absorpt_process_details 'CAP 42.76a'
_exptl_crystal_colour colourless
_exptl_crystal_density_diffrn 1.206
_exptl_crystal_description prism
_exptl_crystal_F_000 920
_exptl_crystal_size_max 0.640
_exptl_crystal_size_mid 0.440
_exptl_crystal_size_min 0.350
_refine_diff_density_max 0.784
_refine_diff_density_min -0.921
_refine_diff_density_rms 0.088
_refine_ls_extinction_method none
_refine_ls_goodness_of_fit_ref 1.072
_refine_ls_hydrogen_treatment mixed
_refine_ls_matrix_type full
_refine_ls_number_parameters 751
_refine_ls_number_reflns 13875
_refine_ls_number_restraints 841
_refine_ls_restrained_S_all 1.070
_refine_ls_R_factor_all 0.0442
_refine_ls_R_factor_gt 0.0357
_refine_ls_shift/su_max 0.002
_refine_ls_shift/su_mean 0.000
_refine_ls_structure_factor_coef Fsqd
_refine_ls_weighting_details 'w=1/[\s^2^(Fo^2^)+(0.0531P)^2^+0.8515P] where P=(Fo^2^+2Fc^2^)/3'
_refine_ls_weighting_scheme calc
_refine_ls_wR_factor_gt 0.0905
_refine_ls_wR_factor_ref 0.0953
_reflns_Friedel_coverage 0.000
_reflns_number_gt 12178
_reflns_number_total 13875
_reflns_threshold_expression 'I > 2\s(I)'
_cod_data_source_file d5dt00430f2.cif
_cod_data_source_block snonnotbu
_cod_depositor_comments 'Adding full bibliography for 7718438--7718441.cif.'
_cod_original_cell_volume 2376.49(7)
_cod_database_code 7718440
_shelx_shelxl_version_number 2018/3
_shelx_space_group_comment
;
The symmetry employed for this shelxl refinement is uniquely defined
by the following loop, which should always be used as a source of
symmetry information in preference to the above space-group names.
They are only intended as comments.
;
_shelx_estimated_absorpt_t_min 0.709
_shelx_estimated_absorpt_t_max 0.823

loop_
_space_group_symop_operation_xyz
'x, y, z'
'-x, -y, -z'

loop_
_atom_site_label
_atom_site_type_symbol
_atom_site_fract_x
_atom_site_fract_y
_atom_site_fract_z
_atom_site_U_iso_or_equiv
_atom_site_adp_type
_atom_site_occupancy
_atom_site_site_symmetry_order
_atom_site_calc_flag
_atom_site_refinement_flags_posn
_atom_site_refinement_flags_adp
_atom_site_refinement_flags_occupancy
_atom_site_disorder_assembly
_atom_site_disorder_group
Sn1 Sn 0.80611(2) 0.55305(2) 0.79549(2) 0.01601(4) Uani 1 1 d . . . . .
O1 O 0.91546(11) 0.41098(11) 0.83937(10) 0.0216(3) Uani 1 1 d . . . . .
O2 O 0.54518(19) 0.83843(17) 0.73010(19) 0.0328(6) Uani 0.702(5) 1 d D . P A 1
H2A H 0.537984 0.892766 0.682336 0.039 Uiso 0.702(5) 1 calc R U P A 1
O2* O 0.5915(3) 0.5013(3) 0.6584(3) 0.0199(12) Uani 0.298(5) 1 d D . P A 2
H2B H 0.656485 0.496362 0.662833 0.024 Uiso 0.298(5) 1 calc R U P A 2
N1 N 0.80283(13) 0.49247(12) 0.67983(11) 0.0184(3) Uani 1 1 d . . . . .
N2 N 0.68105(13) 0.68623(14) 0.67086(13) 0.0222(3) Uani 1 1 d . . . . .
H1A H 0.682(2) 0.751(2) 0.6698(19) 0.029(7) Uiso 1 1 d . . . . .
C1 C 0.92246(15) 0.34789(15) 0.78164(13) 0.0185(3) Uani 1 1 d . . . . .
C2 C 0.86369(14) 0.38775(14) 0.69656(13) 0.0178(3) Uani 1 1 d . . . . .
C3 C 0.86131(15) 0.32313(15) 0.63825(13) 0.0196(3) Uani 1 1 d . . . . .
H3A H 0.818182 0.349721 0.583252 0.023 Uiso 1 1 calc R U . . .
C4 C 0.92192(16) 0.21958(15) 0.66019(14) 0.0212(4) Uani 1 1 d . . . . .
C5 C 0.98339(16) 0.18354(15) 0.74204(14) 0.0217(4) Uani 1 1 d . . . . .
H5A H 1.026175 0.113836 0.756398 0.026 Uiso 1 1 calc R U . . .
C6 C 0.98547(15) 0.24434(15) 0.80406(13) 0.0196(3) Uani 1 1 d . . . . .
C7 C 0.92206(16) 0.14597(16) 0.59779(14) 0.0256(4) Uani 1 1 d D . . . .
C8 C 0.8526(2) 0.1999(2) 0.5095(2) 0.0389(7) Uani 0.900(4) 1 d D . P B 1
H8A H 0.779297 0.221118 0.530554 0.058 Uiso 0.900(4) 1 calc R U P B 1
H8B H 0.856560 0.150144 0.471595 0.058 Uiso 0.900(4) 1 calc R U P B 1
H8C H 0.877590 0.262854 0.469936 0.058 Uiso 0.900(4) 1 calc R U P B 1
C9 C 1.0348(2) 0.1119(2) 0.5608(2) 0.0396(7) Uani 0.900(4) 1 d D . P B 1
H9A H 1.080149 0.070702 0.615447 0.059 Uiso 0.900(4) 1 calc R U P B 1
H9B H 1.061891 0.175123 0.525353 0.059 Uiso 0.900(4) 1 calc R U P B 1
H9C H 1.034456 0.068201 0.517996 0.059 Uiso 0.900(4) 1 calc R U P B 1
C10 C 0.8820(3) 0.0475(2) 0.6565(2) 0.0549(10) Uani 0.900(4) 1 d D . P B 1
H10A H 0.928788 0.008205 0.710503 0.082 Uiso 0.900(4) 1 calc R U P B 1
H10B H 0.881014 0.001989 0.615442 0.082 Uiso 0.900(4) 1 calc R U P B 1
H10C H 0.810330 0.069053 0.681199 0.082 Uiso 0.900(4) 1 calc R U P B 1
C8* C 0.9983(14) 0.0404(9) 0.6383(15) 0.046(7) Uani 0.100(4) 1 d D . P B 2
H8*A H 1.069994 0.052458 0.636688 0.070 Uiso 0.100(4) 1 calc R U P B 2
H8*B H 0.996736 -0.007167 0.599413 0.070 Uiso 0.100(4) 1 calc R U P B 2
H8*C H 0.977341 0.007898 0.704935 0.070 Uiso 0.100(4) 1 calc R U P B 2
C9* C 0.8105(8) 0.1295(18) 0.5975(16) 0.044(6) Uani 0.100(4) 1 d D . P B 2
H9*A H 0.783910 0.106485 0.663885 0.066 Uiso 0.100(4) 1 calc R U P B 2
H9*B H 0.810937 0.074964 0.565567 0.066 Uiso 0.100(4) 1 calc R U P B 2
H9*C H 0.764637 0.196304 0.562746 0.066 Uiso 0.100(4) 1 calc R U P B 2
C10* C 0.9582(17) 0.2007(16) 0.4966(7) 0.043(6) Uani 0.100(4) 1 d D . P B 2
H10D H 1.035313 0.191134 0.494257 0.064 Uiso 0.100(4) 1 calc R U P B 2
H10E H 0.925888 0.276745 0.479953 0.064 Uiso 0.100(4) 1 calc R U P B 2
H10F H 0.936811 0.169610 0.450643 0.064 Uiso 0.100(4) 1 calc R U P B 2
C11 C 1.05439(17) 0.20120(16) 0.89381(14) 0.0235(4) Uani 1 1 d . . . . .
C12 C 1.1225(2) 0.09033(18) 0.90073(17) 0.0344(5) Uani 1 1 d . . . . .
H12A H 1.076681 0.040294 0.906751 0.052 Uiso 1 1 calc R U . . .
H12B H 1.167059 0.066779 0.957271 0.052 Uiso 1 1 calc R U . . .
H12C H 1.167354 0.093092 0.842576 0.052 Uiso 1 1 calc R U . . .
C13 C 0.9832(2) 0.19361(19) 0.98474(15) 0.0309(5) Uani 1 1 d . . . . .
H13A H 0.935094 0.146830 0.986677 0.046 Uiso 1 1 calc R U . . .
H13B H 0.942145 0.264521 0.983625 0.046 Uiso 1 1 calc R U . . .
H13C H 1.027084 0.164642 1.041895 0.046 Uiso 1 1 calc R U . . .
C14 C 1.13004(18) 0.27480(18) 0.88905(17) 0.0301(4) Uani 1 1 d . . . . .
H14A H 1.089114 0.346242 0.886198 0.045 Uiso 1 1 calc R U . . .
H14B H 1.175809 0.277877 0.831433 0.045 Uiso 1 1 calc R U . . .
H14C H 1.173478 0.247243 0.946473 0.045 Uiso 1 1 calc R U . . .
C15 C 0.79899(14) 0.56797(15) 0.58956(13) 0.0177(3) Uani 1 1 d . . . . .
C16 C 0.85775(15) 0.55403(16) 0.50715(13) 0.0199(3) Uani 1 1 d . . . . .
H16A H 0.903329 0.487378 0.509651 0.024 Uiso 1 1 calc R U . . .
C17 C 0.85042(16) 0.63609(17) 0.42190(14) 0.0238(4) Uani 1 1 d . . . . .
H17A H 0.892036 0.625309 0.367279 0.029 Uiso 1 1 calc R U . . .
C18 C 0.78310(18) 0.73356(17) 0.41554(16) 0.0287(4) Uani 1 1 d . . . . .
H18A H 0.776633 0.788635 0.356424 0.034 Uiso 1 1 calc R U . . .
C19 C 0.72513(17) 0.74973(16) 0.49678(16) 0.0272(4) Uani 1 1 d . . . . .
H19A H 0.679743 0.816644 0.493620 0.033 Uiso 1 1 calc R U . . .
C20 C 0.73348(15) 0.66833(15) 0.58242(14) 0.0210(4) Uani 1 1 d . . . . .
C21 C 0.57117(16) 0.67982(15) 0.68392(14) 0.0215(4) Uani 1 1 d . . . . .
C22 C 0.50088(16) 0.76215(16) 0.71093(15) 0.0237(4) Uani 1 1 d D . . . .
H22A H 0.525584 0.820971 0.716558 0.028 Uiso 0.298(5) 1 calc R U P A 2
C23 C 0.39411(16) 0.75808(17) 0.72971(15) 0.0251(4) Uani 1 1 d . . . . .
C24 C 0.36243(17) 0.67044(18) 0.71968(15) 0.0280(4) Uani 1 1 d . . . . .
H24A H 0.290159 0.666975 0.731646 0.034 Uiso 1 1 calc R U . . .
C25 C 0.43105(19) 0.58712(17) 0.69296(15) 0.0275(4) Uani 1 1 d . . . . .
C26 C 0.53683(17) 0.59329(16) 0.67520(14) 0.0249(4) Uani 1 1 d D . . . .
H26A H 0.585617 0.537909 0.657031 0.030 Uiso 0.702(5) 1 calc R U P A 1
C27 C 0.31667(18) 0.84617(19) 0.76244(17) 0.0333(5) Uani 1 1 d . . . . .
C28 C 0.2046(2) 0.8252(3) 0.7792(2) 0.0536(8) Uani 1 1 d . . . . .
H28A H 0.177470 0.826033 0.718322 0.080 Uiso 1 1 calc R U . . .
H28B H 0.158626 0.880565 0.803727 0.080 Uiso 1 1 calc R U . . .
H28C H 0.206118 0.755677 0.826231 0.080 Uiso 1 1 calc R U . . .
C29 C 0.3529(3) 0.8507(2) 0.8582(2) 0.0517(8) Uani 1 1 d . . . . .
H29A H 0.422861 0.868139 0.849083 0.078 Uiso 1 1 calc R U . . .
H29B H 0.356399 0.781557 0.906426 0.078 Uiso 1 1 calc R U . . .
H29C H 0.302446 0.905345 0.880355 0.078 Uiso 1 1 calc R U . . .
C30 C 0.3112(2) 0.9529(2) 0.6849(2) 0.0426(6) Uani 1 1 d . . . . .
H30A H 0.380655 0.971383 0.676344 0.064 Uiso 1 1 calc R U . . .
H30B H 0.259149 1.008133 0.704735 0.064 Uiso 1 1 calc R U . . .
H30C H 0.290168 0.947348 0.623978 0.064 Uiso 1 1 calc R U . . .
C31 C 0.4032(4) 0.4889(5) 0.6791(4) 0.0258(12) Uani 0.532(5) 1 d D . P C 1
C32 C 0.3268(5) 0.4484(4) 0.7605(4) 0.0510(17) Uani 0.532(5) 1 d D . P C 1
H32A H 0.359842 0.432037 0.822649 0.077 Uiso 0.532(5) 1 calc R U P C 1
H32B H 0.309535 0.384039 0.753734 0.077 Uiso 0.532(5) 1 calc R U P C 1
H32C H 0.261967 0.503157 0.757303 0.077 Uiso 0.532(5) 1 calc R U P C 1
C33 C 0.3448(5) 0.5240(5) 0.5842(4) 0.0478(15) Uani 0.532(5) 1 d D . P C 1
H33A H 0.390637 0.554588 0.531199 0.072 Uiso 0.532(5) 1 calc R U P C 1
H33B H 0.280508 0.577414 0.587707 0.072 Uiso 0.532(5) 1 calc R U P C 1
H33C H 0.325936 0.462477 0.572939 0.072 Uiso 0.532(5) 1 calc R U P C 1
C34 C 0.4951(4) 0.3959(4) 0.6780(4) 0.0427(13) Uani 0.532(5) 1 d D . P C 1
H34A H 0.540059 0.416039 0.620742 0.064 Uiso 0.532(5) 1 calc R U P C 1
H34B H 0.467554 0.334623 0.676496 0.064 Uiso 0.532(5) 1 calc R U P C 1
H34C H 0.536572 0.377124 0.735908 0.064 Uiso 0.532(5) 1 calc R U P C 1
C31* C 0.3744(4) 0.4977(5) 0.6873(4) 0.0286(15) Uani 0.468(5) 1 d D . P C 2
C32* C 0.3915(5) 0.4899(6) 0.5841(4) 0.0407(16) Uani 0.468(5) 1 d D . P C 2
H32D H 0.364202 0.429992 0.578916 0.061 Uiso 0.468(5) 1 calc R U P C 2
H32E H 0.467132 0.479014 0.567500 0.061 Uiso 0.468(5) 1 calc R U P C 2
H32F H 0.354043 0.555831 0.539703 0.061 Uiso 0.468(5) 1 calc R U P C 2
C33* C 0.4286(5) 0.3947(4) 0.7585(5) 0.0528(19) Uani 0.468(5) 1 d D . P C 2
H33D H 0.397013 0.336436 0.755627 0.079 Uiso 0.468(5) 1 calc R U P C 2
H33E H 0.419420 0.402339 0.823691 0.079 Uiso 0.468(5) 1 calc R U P C 2
H33F H 0.504045 0.379116 0.741791 0.079 Uiso 0.468(5) 1 calc R U P C 2
C34* C 0.2555(4) 0.5143(5) 0.7099(4) 0.0371(14) Uani 0.468(5) 1 d D . P C 2
H34D H 0.229163 0.454850 0.702458 0.056 Uiso 0.468(5) 1 calc R U P C 2
H34E H 0.219092 0.580772 0.665574 0.056 Uiso 0.468(5) 1 calc R U P C 2
H34F H 0.242199 0.517979 0.776274 0.056 Uiso 0.468(5) 1 calc R U P C 2
C35 C 0.70000(15) 0.51981(16) 0.91981(14) 0.0274(4) Uani 1 1 d D . . . .
C36 C 0.7697(5) 0.4893(5) 1.0066(4) 0.0258(11) Uani 0.654(13) 1 d D U P D 1
H36A H 0.729347 0.462562 1.065452 0.039 Uiso 0.654(13) 1 calc R U P D 1
H36B H 0.793585 0.551840 1.010066 0.039 Uiso 0.654(13) 1 calc R U P D 1
H36C H 0.831159 0.433917 1.000322 0.039 Uiso 0.654(13) 1 calc R U P D 1
C37 C 0.6642(5) 0.4192(4) 0.9149(3) 0.0400(13) Uani 0.654(13) 1 d D U P D 1
H37A H 0.623293 0.392624 0.973353 0.060 Uiso 0.654(13) 1 calc R U P D 1
H37B H 0.726542 0.364223 0.909734 0.060 Uiso 0.654(13) 1 calc R U P D 1
H37C H 0.620397 0.437506 0.858495 0.060 Uiso 0.654(13) 1 calc R U P D 1
C38 C 0.6047(5) 0.6055(5) 0.9244(4) 0.0491(16) Uani 0.654(13) 1 d D U P D 1
H38A H 0.570810 0.587489 0.988301 0.074 Uiso 0.654(13) 1 calc R U P D 1
H38B H 0.554773 0.611703 0.875458 0.074 Uiso 0.654(13) 1 calc R U P D 1
H38C H 0.626423 0.673208 0.912284 0.074 Uiso 0.654(13) 1 calc R U P D 1
C36* C 0.7677(10) 0.4628(8) 1.0085(7) 0.022(2) Uani 0.346(13) 1 d D U P D 2
H36D H 0.721876 0.449631 1.066093 0.033 Uiso 0.346(13) 1 calc R U P D 2
H36E H 0.815108 0.507318 1.014522 0.033 Uiso 0.346(13) 1 calc R U P D 2
H36F H 0.809624 0.395072 1.001655 0.033 Uiso 0.346(13) 1 calc R U P D 2
C37* C 0.6204(7) 0.4580(8) 0.9126(6) 0.035(2) Uani 0.346(13) 1 d D U P D 2
H37D H 0.579088 0.443190 0.972988 0.053 Uiso 0.346(13) 1 calc R U P D 2
H37E H 0.656982 0.390859 0.900631 0.053 Uiso 0.346(13) 1 calc R U P D 2
H37F H 0.573059 0.499514 0.859474 0.053 Uiso 0.346(13) 1 calc R U P D 2
C38* C 0.6415(7) 0.6295(4) 0.9331(6) 0.0287(18) Uani 0.346(13) 1 d D U P D 2
H38D H 0.599545 0.618159 0.993273 0.043 Uiso 0.346(13) 1 calc R U P D 2
H38E H 0.594849 0.668242 0.878895 0.043 Uiso 0.346(13) 1 calc R U P D 2
H38F H 0.693484 0.670830 0.935581 0.043 Uiso 0.346(13) 1 calc R U P D 2
C39 C 0.9216(4) 0.6513(3) 0.7740(3) 0.0252(10) Uani 0.646(5) 1 d D . P E 1
C40 C 1.0054(3) 0.6165(4) 0.7034(3) 0.0394(10) Uani 0.646(5) 1 d D . P E 1
H40A H 1.063329 0.653450 0.697687 0.059 Uiso 0.646(5) 1 calc R U P E 1
H40B H 0.974157 0.634041 0.640312 0.059 Uiso 0.646(5) 1 calc R U P E 1
H40C H 1.032683 0.539655 0.726912 0.059 Uiso 0.646(5) 1 calc R U P E 1
C41 C 0.9713(9) 0.6264(10) 0.8715(5) 0.0375(18) Uani 0.646(5) 1 d D . P E 1
H41A H 1.030802 0.661662 0.863722 0.056 Uiso 0.646(5) 1 calc R U P E 1
H41B H 0.996589 0.549437 0.897202 0.056 Uiso 0.646(5) 1 calc R U P E 1
H41C H 0.918498 0.652044 0.916171 0.056 Uiso 0.646(5) 1 calc R U P E 1
C42 C 0.8745(3) 0.7692(3) 0.7358(4) 0.0444(12) Uani 0.646(5) 1 d D . P E 1
H42A H 0.928548 0.809663 0.734490 0.067 Uiso 0.646(5) 1 calc R U P E 1
H42B H 0.815187 0.789358 0.777698 0.067 Uiso 0.646(5) 1 calc R U P E 1
H42C H 0.849502 0.784812 0.670466 0.067 Uiso 0.646(5) 1 calc R U P E 1
C39* C 0.8984(8) 0.6743(5) 0.7867(5) 0.0214(16) Uani 0.354(5) 1 d D . P E 2
C40* C 0.9870(14) 0.6209(17) 0.8586(8) 0.031(3) Uani 0.354(5) 1 d D . P E 2
H40D H 1.036384 0.667975 0.850805 0.046 Uiso 0.354(5) 1 calc R U P E 2
H40E H 1.024641 0.553981 0.846786 0.046 Uiso 0.354(5) 1 calc R U P E 2
H40F H 0.957011 0.606473 0.924205 0.046 Uiso 0.354(5) 1 calc R U P E 2
C41* C 0.9450(6) 0.7090(6) 0.6857(4) 0.040(2) Uani 0.354(5) 1 d D . P E 2
H41D H 0.994886 0.753761 0.684629 0.060 Uiso 0.354(5) 1 calc R U P E 2
H41E H 0.888140 0.749472 0.640791 0.060 Uiso 0.354(5) 1 calc R U P E 2
H41F H 0.981898 0.646241 0.666353 0.060 Uiso 0.354(5) 1 calc R U P E 2
C42* C 0.8296(5) 0.7698(5) 0.8134(5) 0.0349(17) Uani 0.354(5) 1 d D . P E 2
H42D H 0.873683 0.818669 0.816222 0.052 Uiso 0.354(5) 1 calc R U P E 2
H42E H 0.795221 0.745761 0.876307 0.052 Uiso 0.354(5) 1 calc R U P E 2
H42F H 0.775708 0.806471 0.764676 0.052 Uiso 0.354(5) 1 calc R U P E 2
O1S O 0.3553(4) 0.9919(3) 0.0574(3) 0.0915(12) Uani 0.756(4) 1 d D U P F 1
C1S C 0.2908(4) 0.9436(4) 0.1383(3) 0.0646(12) Uani 0.756(4) 1 d D U P F 1
H1SA H 0.219625 0.990174 0.136057 0.078 Uiso 0.756(4) 1 calc R U P F 1
H1SB H 0.323143 0.937179 0.199360 0.078 Uiso 0.756(4) 1 calc R U P F 1
C2S C 0.2809(9) 0.8378(5) 0.1365(8) 0.0613(13) Uani 0.756(4) 1 d D U P F 1
H2SA H 0.228187 0.812762 0.185092 0.092 Uiso 0.756(4) 1 calc R U P F 1
H2SB H 0.349230 0.788070 0.150513 0.092 Uiso 0.756(4) 1 calc R U P F 1
H2SC H 0.258608 0.842164 0.072660 0.092 Uiso 0.756(4) 1 calc R U P F 1
C3S C 0.3725(6) 1.0958(5) 0.0552(5) 0.105(2) Uani 0.756(4) 1 d D U P F 1
H3SA H 0.412095 1.088679 0.112522 0.126 Uiso 0.756(4) 1 calc R U P F 1
H3SB H 0.303418 1.144783 0.057442 0.126 Uiso 0.756(4) 1 calc R U P F 1
C4S C 0.4321(10) 1.1407(9) -0.0329(7) 0.140(4) Uani 0.756(4) 1 d D U P F 1
H4SA H 0.427718 1.216194 -0.040923 0.210 Uiso 0.756(4) 1 calc R U P F 1
H4SB H 0.401927 1.132644 -0.088811 0.210 Uiso 0.756(4) 1 calc R U P F 1
H4SC H 0.506221 1.102899 -0.027292 0.210 Uiso 0.756(4) 1 calc R U P F 1
O1S* O 0.2889(11) 1.0221(9) 0.1307(8) 0.0915(12) Uani 0.244(4) 1 d D U P F 2
C1S* C 0.3446(12) 0.9116(10) 0.1717(10) 0.0646(12) Uani 0.244(4) 1 d D U P F 2
H1SC H 0.347302 0.895649 0.242493 0.078 Uiso 0.244(4) 1 calc R U P F 2
H1SD H 0.417992 0.901903 0.145747 0.078 Uiso 0.244(4) 1 calc R U P F 2
C2S* C 0.291(3) 0.8375(13) 0.148(3) 0.0613(13) Uani 0.244(4) 1 d D U P F 2
H2SD H 0.288073 0.776993 0.205457 0.092 Uiso 0.244(4) 1 calc R U P F 2
H2SE H 0.329655 0.812119 0.096162 0.092 Uiso 0.244(4) 1 calc R U P F 2
H2SF H 0.218714 0.874242 0.128164 0.092 Uiso 0.244(4) 1 calc R U P F 2
C3S* C 0.2344(14) 1.0456(15) 0.0408(11) 0.105(2) Uani 0.244(4) 1 d D U P F 2
H3SC H 0.161628 1.086250 0.046517 0.126 Uiso 0.244(4) 1 calc R U P F 2
H3SD H 0.229676 0.978118 0.029350 0.126 Uiso 0.244(4) 1 calc R U P F 2
C4S* C 0.290(2) 1.107(2) -0.0417(11) 0.140(4) Uani 0.244(4) 1 d D U P F 2
H4SD H 0.251081 1.121460 -0.100635 0.210 Uiso 0.244(4) 1 calc R U P F 2
H4SE H 0.293336 1.174623 -0.031137 0.210 Uiso 0.244(4) 1 calc R U P F 2
H4SF H 0.361344 1.066555 -0.048294 0.210 Uiso 0.244(4) 1 calc R U P F 2
N1S N 0.5732(7) 0.0089(4) 0.5737(5) 0.0703(19) Uani 0.471(3) 1 d D U P G 1
C5S C 0.5653(6) 0.0986(5) 0.5601(5) 0.0444(15) Uani 0.471(3) 1 d D U P G 1
C6S C 0.5551(5) 0.2112(4) 0.5473(5) 0.0519(16) Uani 0.471(3) 1 d D U P G 1
H6SA H 0.583347 0.244201 0.483616 0.078 Uiso 0.471(3) 1 calc R U P G 1
H6SB H 0.594585 0.220752 0.597055 0.078 Uiso 0.471(3) 1 calc R U P G 1
H6SC H 0.480377 0.244633 0.552627 0.078 Uiso 0.471(3) 1 calc R U P G 1
N1S' N 0.6540(7) -0.0600(6) 0.6080(6) 0.0419(19) Uani 0.277(3) 1 d D U P H 2
C5S' C 0.6154(7) 0.0295(6) 0.5854(7) 0.0342(18) Uani 0.277(3) 1 d D U P H 2
C6S' C 0.5634(10) 0.1410(7) 0.5665(11) 0.046(3) Uani 0.277(3) 1 d D U P H 2
H6SD H 0.520949 0.162981 0.508783 0.069 Uiso 0.277(3) 1 calc R U P H 2
H6SE H 0.616814 0.184201 0.556434 0.069 Uiso 0.277(3) 1 calc R U P H 2
H6SF H 0.517489 0.151034 0.621632 0.069 Uiso 0.277(3) 1 calc R U P H 2
N1S" N 0.4272(8) 0.1191(7) 0.7825(6) 0.045(2) Uani 0.251(3) 1 d D U P I 3
C5S" C 0.4230(7) 0.1373(7) 0.8552(6) 0.0346(18) Uani 0.251(3) 1 d D U P I 3
C6S" C 0.4203(9) 0.1509(10) 0.9512(7) 0.036(2) Uani 0.251(3) 1 d D U P I 3
H6SG H 0.350945 0.144528 0.981909 0.053 Uiso 0.251(3) 1 calc R U P I 3
H6SH H 0.432754 0.221235 0.945979 0.053 Uiso 0.251(3) 1 calc R U P I 3
H6SI H 0.475249 0.096056 0.990096 0.053 Uiso 0.251(3) 1 calc R U P I 3

loop_
_atom_site_aniso_label
_atom_site_aniso_U_11
_atom_site_aniso_U_22
_atom_site_aniso_U_33
_atom_site_aniso_U_23
_atom_site_aniso_U_13
_atom_site_aniso_U_12
Sn1 0.01492(6) 0.01533(6) 0.01798(6) -0.00671(4) 0.00123(4) -0.00173(4)
O1 0.0220(7) 0.0209(7) 0.0218(6) -0.0113(5) -0.0039(5) 0.0039(5)
O2 0.0325(13) 0.0202(11) 0.0469(14) -0.0128(10) -0.0020(10) -0.0029(9)
O2* 0.015(2) 0.018(2) 0.030(2) -0.0117(18) 0.0014(17) -0.0024(16)
N1 0.0199(7) 0.0155(7) 0.0176(7) -0.0052(6) -0.0009(6) 0.0014(6)
N2 0.0183(8) 0.0183(8) 0.0280(8) -0.0076(6) 0.0021(6) 0.0003(6)
C1 0.0176(8) 0.0185(8) 0.0195(8) -0.0075(7) 0.0015(6) -0.0021(7)
C2 0.0163(8) 0.0160(8) 0.0195(8) -0.0052(6) 0.0012(6) -0.0010(6)
C3 0.0198(9) 0.0205(9) 0.0192(8) -0.0070(7) 0.0001(7) -0.0043(7)
C4 0.0228(9) 0.0196(9) 0.0234(9) -0.0092(7) 0.0027(7) -0.0059(7)
C5 0.0236(9) 0.0145(8) 0.0252(9) -0.0068(7) 0.0023(7) -0.0003(7)
C6 0.0196(9) 0.0176(8) 0.0190(8) -0.0042(7) 0.0007(7) -0.0009(7)
C7 0.0302(10) 0.0229(9) 0.0287(10) -0.0143(8) 0.0021(8) -0.0074(8)
C8 0.0425(16) 0.0406(15) 0.0417(15) -0.0271(12) -0.0096(12) -0.0010(12)
C9 0.0327(14) 0.0472(17) 0.0493(16) -0.0354(14) -0.0006(12) -0.0005(12)
C10 0.098(3) 0.0422(17) 0.0428(16) -0.0221(14) 0.0156(17) -0.0439(19)
C8* 0.058(13) 0.029(8) 0.061(14) -0.030(8) -0.021(12) 0.004(8)
C9* 0.044(8) 0.049(15) 0.043(14) -0.010(11) -0.003(9) -0.024(9)
C10* 0.053(15) 0.051(13) 0.035(7) -0.026(7) 0.014(9) -0.021(11)
C11 0.0240(9) 0.0191(9) 0.0233(9) -0.0042(7) -0.0033(7) 0.0022(7)
C12 0.0399(13) 0.0224(10) 0.0341(11) -0.0066(9) -0.0107(10) 0.0086(9)
C13 0.0369(12) 0.0293(11) 0.0214(9) -0.0034(8) -0.0014(8) -0.0022(9)
C14 0.0238(10) 0.0300(11) 0.0342(11) -0.0079(9) -0.0079(8) 0.0000(8)
C15 0.0153(8) 0.0185(8) 0.0194(8) -0.0053(7) -0.0024(6) -0.0035(7)
C16 0.0169(8) 0.0224(9) 0.0211(8) -0.0079(7) -0.0005(7) -0.0035(7)
C17 0.0229(9) 0.0282(10) 0.0212(9) -0.0061(7) 0.0017(7) -0.0092(8)
C18 0.0267(10) 0.0259(10) 0.0276(10) 0.0021(8) -0.0006(8) -0.0071(8)
C19 0.0228(10) 0.0187(9) 0.0331(10) -0.0003(8) 0.0000(8) -0.0004(8)
C20 0.0158(8) 0.0192(9) 0.0246(9) -0.0036(7) 0.0009(7) -0.0012(7)
C21 0.0190(9) 0.0198(9) 0.0219(8) -0.0053(7) 0.0004(7) 0.0016(7)
C22 0.0213(9) 0.0192(9) 0.0283(9) -0.0074(7) 0.0002(7) 0.0007(7)
C23 0.0197(9) 0.0266(10) 0.0236(9) -0.0053(8) 0.0017(7) 0.0024(8)
C24 0.0226(10) 0.0345(11) 0.0237(9) -0.0028(8) -0.0008(8) -0.0067(8)
C25 0.0366(11) 0.0267(10) 0.0205(9) -0.0058(8) -0.0034(8) -0.0096(9)
C26 0.0295(10) 0.0218(9) 0.0225(9) -0.0096(7) -0.0020(8) 0.0010(8)
C27 0.0253(11) 0.0336(12) 0.0324(11) -0.0093(9) 0.0041(9) 0.0090(9)
C28 0.0247(12) 0.0633(19) 0.0564(17) -0.0088(15) 0.0160(12) 0.0054(12)
C29 0.0580(18) 0.0464(16) 0.0411(14) -0.0234(12) -0.0052(13) 0.0238(14)
C30 0.0376(14) 0.0295(12) 0.0462(14) -0.0063(10) 0.0033(11) 0.0137(10)
C31 0.019(3) 0.034(3) 0.029(2) -0.014(2) 0.0050(17) -0.0108(19)
C32 0.059(4) 0.042(3) 0.064(3) -0.029(3) 0.034(3) -0.032(3)
C33 0.049(4) 0.055(4) 0.049(3) -0.020(3) -0.012(3) -0.019(3)
C34 0.038(3) 0.031(2) 0.067(4) -0.025(2) -0.001(2) -0.0102(19)
C31* 0.028(3) 0.033(3) 0.029(3) -0.013(2) -0.004(2) -0.008(2)
C32* 0.028(3) 0.067(5) 0.042(3) -0.035(3) 0.006(3) -0.014(3)
C33* 0.069(5) 0.030(3) 0.064(4) -0.010(3) -0.028(4) -0.015(3)
C34* 0.036(3) 0.057(4) 0.026(2) -0.013(2) 0.0068(19) -0.026(3)
C35 0.0204(9) 0.0333(11) 0.0209(9) -0.0017(8) 0.0029(7) 0.0001(8)
C36 0.030(2) 0.023(2) 0.0233(18) -0.0092(17) 0.0014(14) -0.0016(19)
C37 0.031(2) 0.056(3) 0.0312(18) 0.0022(18) -0.0004(17) -0.027(2)
C38 0.026(2) 0.062(3) 0.034(2) 0.0007(19) 0.0103(18) 0.016(2)
C36* 0.028(3) 0.019(4) 0.019(3) -0.009(3) 0.003(2) -0.001(3)
C37* 0.024(3) 0.050(4) 0.031(3) -0.008(3) 0.008(3) -0.015(3)
C38* 0.016(3) 0.039(3) 0.025(3) -0.009(2) 0.004(2) 0.002(2)
C39 0.026(3) 0.0196(19) 0.033(2) -0.0083(16) -0.0026(16) -0.0081(17)
C40 0.0286(19) 0.056(3) 0.043(2) -0.0179(19) 0.0079(15) -0.0251(18)
C41 0.042(4) 0.041(4) 0.037(3) -0.011(2) -0.008(2) -0.022(3)
C42 0.046(2) 0.0217(17) 0.066(3) -0.0071(17) -0.013(2) -0.0118(16)
C39* 0.020(4) 0.022(4) 0.026(3) -0.010(3) 0.003(2) -0.007(3)
C40* 0.023(4) 0.028(5) 0.041(5) -0.006(4) -0.008(4) -0.006(3)
C41* 0.045(4) 0.052(5) 0.032(3) -0.010(3) 0.008(3) -0.034(4)
C42* 0.038(4) 0.019(3) 0.052(4) -0.016(3) -0.016(3) -0.001(2)
O1S 0.094(3) 0.092(2) 0.086(2) -0.020(2) 0.008(2) -0.025(2)
C1S 0.058(3) 0.079(3) 0.050(2) -0.014(2) 0.0092(19) -0.012(2)
C2S 0.057(2) 0.0700(19) 0.057(3) -0.0181(17) 0.0086(19) -0.0164(16)
C3S 0.106(4) 0.094(4) 0.113(4) -0.025(3) -0.008(3) -0.022(3)
C4S 0.141(5) 0.137(5) 0.138(4) -0.034(3) 0.011(3) -0.036(3)
O1S* 0.094(3) 0.092(2) 0.086(2) -0.020(2) 0.008(2) -0.025(2)
C1S* 0.058(3) 0.079(3) 0.050(2) -0.014(2) 0.0092(19) -0.012(2)
C2S* 0.057(2) 0.0700(19) 0.057(3) -0.0181(17) 0.0086(19) -0.0164(16)
C3S* 0.106(4) 0.094(4) 0.113(4) -0.025(3) -0.008(3) -0.022(3)
C4S* 0.141(5) 0.137(5) 0.138(4) -0.034(3) 0.011(3) -0.036(3)
N1S 0.078(4) 0.061(3) 0.065(3) -0.004(3) 0.018(3) -0.027(3)
C5S 0.030(3) 0.058(3) 0.042(3) -0.003(3) -0.003(2) -0.018(3)
C6S 0.037(3) 0.054(3) 0.056(3) 0.006(3) -0.013(2) -0.017(2)
N1S' 0.049(4) 0.041(3) 0.043(3) -0.016(3) -0.006(3) -0.018(3)
C5S' 0.028(4) 0.051(4) 0.033(4) -0.013(3) -0.010(3) -0.020(3)
C6S' 0.031(4) 0.050(4) 0.059(5) -0.020(4) -0.013(3) -0.004(4)
N1S" 0.040(4) 0.034(4) 0.062(4) -0.012(3) -0.014(3) -0.011(3)
C5S" 0.021(4) 0.017(3) 0.061(4) -0.003(3) -0.010(3) -0.002(3)
C6S" 0.021(3) 0.033(4) 0.056(4) -0.020(3) 0.022(3) -0.009(3)

loop_
_atom_type_symbol
_atom_type_description
_atom_type_scat_dispersion_real
_atom_type_scat_dispersion_imag
_atom_type_scat_source
C C 0.0033 0.0016 'International Tables Vol C Tables 4.2.6.8 and 6.1.1.4'
H H 0.0000 0.0000 'International Tables Vol C Tables 4.2.6.8 and 6.1.1.4'
N N 0.0061 0.0033 'International Tables Vol C Tables 4.2.6.8 and 6.1.1.4'
O O 0.0106 0.0060 'International Tables Vol C Tables 4.2.6.8 and 6.1.1.4'
Sn Sn -0.6537 1.4246 'International Tables Vol C Tables 4.2.6.8 and 6.1.1.4'

loop_
_geom_angle_atom_site_label_1
_geom_angle_atom_site_label_2
_geom_angle_atom_site_label_3
_geom_angle
_geom_angle_site_symmetry_1
_geom_angle_site_symmetry_3
_geom_angle_publ_flag
O1 Sn1 N1 79.68(6) . . ?
O1 Sn1 C39 94.54(12) . . ?
N1 Sn1 C39 112.61(13) . . ?
O1 Sn1 C35 95.82(7) . . ?
N1 Sn1 C35 121.49(7) . . ?
C39 Sn1 C35 125.89(13) . . ?
O1 Sn1 C39* 103.5(2) . . ?
N1 Sn1 C39* 121.25(17) . . ?
C35 Sn1 C39* 116.52(16) . . ?
O1 Sn1 N2 150.43(5) . . ?
N1 Sn1 N2 70.83(6) . . ?
C39 Sn1 N2 94.79(13) . . ?
C35 Sn1 N2 101.21(6) . . ?
C39* Sn1 N2 90.3(2) . . ?
C1 O1 Sn1 113.73(11) . . ?
C22 O2 H2A 109.5 . . ?
C26 O2* H2B 109.5 . . ?
C15 N1 C2 122.55(15) . . ?
C15 N1 Sn1 114.31(12) . . ?
C2 N1 Sn1 112.06(11) . . ?
C21 N2 C20 116.30(16) . . ?
C21 N2 Sn1 116.37(12) . . ?
C20 N2 Sn1 100.60(11) . . ?
C21 N2 H1A 104.8(18) . . ?
C20 N2 H1A 107.8(18) . . ?
Sn1 N2 H1A 110.8(18) . . ?
O1 C1 C6 122.14(17) . . ?
O1 C1 C2 118.31(16) . . ?
C6 C1 C2 119.54(17) . . ?
C3 C2 C1 120.70(17) . . ?
C3 C2 N1 123.49(17) . . ?
C1 C2 N1 115.63(16) . . ?
C2 C3 C4 120.45(17) . . ?
C2 C3 H3A 119.8 . . ?
C4 C3 H3A 119.8 . . ?
C5 C4 C3 117.83(17) . . ?
C5 C4 C7 119.99(17) . . ?
C3 C4 C7 122.17(18) . . ?
C4 C5 C6 123.58(18) . . ?
C4 C5 H5A 118.2 . . ?
C6 C5 H5A 118.2 . . ?
C5 C6 C1 117.74(17) . . ?
C5 C6 C11 121.82(17) . . ?
C1 C6 C11 120.44(17) . . ?
C9* C7 C8* 110.7(7) . . ?
C9* C7 C10* 110.8(7) . . ?
C8* C7 C10* 109.9(7) . . ?
C10 C7 C8 107.9(2) . . ?
C10 C7 C9 109.3(2) . . ?
C8 C7 C9 107.2(2) . . ?
C9* C7 C4 108.4(10) . . ?
C8* C7 C4 109.7(8) . . ?
C10* C7 C4 107.3(9) . . ?
C10 C7 C4 110.33(18) . . ?
C8 C7 C4 112.74(18) . . ?
C9 C7 C4 109.33(17) . . ?
C7 C8 H8A 109.5 . . ?
C7 C8 H8B 109.5 . . ?
H8A C8 H8B 109.5 . . ?
C7 C8 H8C 109.5 . . ?
H8A C8 H8C 109.5 . . ?
H8B C8 H8C 109.5 . . ?
C7 C9 H9A 109.5 . . ?
C7 C9 H9B 109.5 . . ?
H9A C9 H9B 109.5 . . ?
C7 C9 H9C 109.5 . . ?
H9A C9 H9C 109.5 . . ?
H9B C9 H9C 109.5 . . ?
C7 C10 H10A 109.5 . . ?
C7 C10 H10B 109.5 . . ?
H10A C10 H10B 109.5 . . ?
C7 C10 H10C 109.5 . . ?
H10A C10 H10C 109.5 . . ?
H10B C10 H10C 109.5 . . ?
C7 C8* H8*A 109.5 . . ?
C7 C8* H8*B 109.5 . . ?
H8*A C8* H8*B 109.5 . . ?
C7 C8* H8*C 109.5 . . ?
H8*A C8* H8*C 109.5 . . ?
H8*B C8* H8*C 109.5 . . ?
C7 C9* H9*A 109.5 . . ?
C7 C9* H9*B 109.5 . . ?
H9*A C9* H9*B 109.5 . . ?
C7 C9* H9*C 109.5 . . ?
H9*A C9* H9*C 109.5 . . ?
H9*B C9* H9*C 109.5 . . ?
C7 C10* H10D 109.5 . . ?
C7 C10* H10E 109.5 . . ?
H10D C10* H10E 109.5 . . ?
C7 C10* H10F 109.5 . . ?
H10D C10* H10F 109.5 . . ?
H10E C10* H10F 109.5 . . ?
C12 C11 C14 107.14(18) . . ?
C12 C11 C13 108.18(18) . . ?
C14 C11 C13 110.31(18) . . ?
C12 C11 C6 111.91(17) . . ?
C14 C11 C6 109.76(16) . . ?
C13 C11 C6 109.51(17) . . ?
C11 C12 H12A 109.5 . . ?
C11 C12 H12B 109.5 . . ?
H12A C12 H12B 109.5 . . ?
C11 C12 H12C 109.5 . . ?
H12A C12 H12C 109.5 . . ?
H12B C12 H12C 109.5 . . ?
C11 C13 H13A 109.5 . . ?
C11 C13 H13B 109.5 . . ?
H13A C13 H13B 109.5 . . ?
C11 C13 H13C 109.5 . . ?
H13A C13 H13C 109.5 . . ?
H13B C13 H13C 109.5 . . ?
C11 C14 H14A 109.5 . . ?
C11 C14 H14B 109.5 . . ?
H14A C14 H14B 109.5 . . ?
C11 C14 H14C 109.5 . . ?
H14A C14 H14C 109.5 . . ?
H14B C14 H14C 109.5 . . ?
N1 C15 C16 125.96(17) . . ?
N1 C15 C20 116.68(16) . . ?
C16 C15 C20 117.29(17) . . ?
C17 C16 C15 121.04(18) . . ?
C17 C16 H16A 119.5 . . ?
C15 C16 H16A 119.5 . . ?
C18 C17 C16 120.78(19) . . ?
C18 C17 H17A 119.6 . . ?
C16 C17 H17A 119.6 . . ?
C17 C18 C19 119.18(19) . . ?
C17 C18 H18A 120.4 . . ?
C19 C18 H18A 120.4 . . ?
C20 C19 C18 120.1(2) . . ?
C20 C19 H19A 119.9 . . ?
C18 C19 H19A 119.9 . . ?
C19 C20 C15 121.55(18) . . ?
C19 C20 N2 121.09(18) . . ?
C15 C20 N2 117.18(17) . . ?
C26 C21 C22 120.88(19) . . ?
C26 C21 N2 121.78(18) . . ?
C22 C21 N2 117.26(18) . . ?
O2 C22 C21 116.50(19) . . ?
O2 C22 C23 122.8(2) . . ?
C21 C22 C23 120.19(19) . . ?
C21 C22 H22A 119.9 . . ?
C23 C22 H22A 119.9 . . ?
C24 C23 C22 117.32(19) . . ?
C24 C23 C27 121.9(2) . . ?
C22 C23 C27 120.8(2) . . ?
C23 C24 C25 123.6(2) . . ?
C23 C24 H24A 118.2 . . ?
C25 C24 H24A 118.2 . . ?
C26 C25 C24 117.69(19) . . ?
C26 C25 C31 115.1(2) . . ?
C24 C25 C31 127.2(3) . . ?
C26 C25 C31* 129.2(3) . . ?
C24 C25 C31* 113.1(3) . . ?
O2* C26 C21 131.0(3) . . ?
O2* C26 C25 108.5(3) . . ?
C21 C26 C25 120.32(19) . . ?
C21 C26 H26A 119.8 . . ?
C25 C26 H26A 119.8 . . ?
C28 C27 C30 107.5(2) . . ?
C28 C27 C29 107.4(2) . . ?
C30 C27 C29 111.0(2) . . ?
C28 C27 C23 111.9(2) . . ?
C30 C27 C23 109.82(19) . . ?
C29 C27 C23 109.24(19) . . ?
C27 C28 H28A 109.5 . . ?
C27 C28 H28B 109.5 . . ?
H28A C28 H28B 109.5 . . ?
C27 C28 H28C 109.5 . . ?
H28A C28 H28C 109.5 . . ?
H28B C28 H28C 109.5 . . ?
C27 C29 H29A 109.5 . . ?
C27 C29 H29B 109.5 . . ?
H29A C29 H29B 109.5 . . ?
C27 C29 H29C 109.5 . . ?
H29A C29 H29C 109.5 . . ?
H29B C29 H29C 109.5 . . ?
C27 C30 H30A 109.5 . . ?
C27 C30 H30B 109.5 . . ?
H30A C30 H30B 109.5 . . ?
C27 C30 H30C 109.5 . . ?
H30A C30 H30C 109.5 . . ?
H30B C30 H30C 109.5 . . ?
C34 C31 C25 116.5(4) . . ?
C34 C31 C32 107.4(4) . . ?
C25 C31 C32 108.4(4) . . ?
C34 C31 C33 109.1(5) . . ?
C25 C31 C33 107.3(4) . . ?
C32 C31 C33 107.8(5) . . ?
C31 C32 H32A 109.5 . . ?
C31 C32 H32B 109.5 . . ?
H32A C32 H32B 109.5 . . ?
C31 C32 H32C 109.5 . . ?
H32A C32 H32C 109.5 . . ?
H32B C32 H32C 109.5 . . ?
C31 C33 H33A 109.5 . . ?
C31 C33 H33B 109.5 . . ?
H33A C33 H33B 109.5 . . ?
C31 C33 H33C 109.5 . . ?
H33A C33 H33C 109.5 . . ?
H33B C33 H33C 109.5 . . ?
C31 C34 H34A 109.5 . . ?
C31 C34 H34B 109.5 . . ?
H34A C34 H34B 109.5 . . ?
C31 C34 H34C 109.5 . . ?
H34A C34 H34C 109.5 . . ?
H34B C34 H34C 109.5 . . ?
C33* C31* C32* 110.7(5) . . ?
C33* C31* C34* 108.0(5) . . ?
C32* C31* C34* 107.6(4) . . ?
C33* C31* C25 106.9(4) . . ?
C32* C31* C25 106.6(5) . . ?
C34* C31* C25 117.0(5) . . ?
C31* C32* H32D 109.5 . . ?
C31* C32* H32E 109.5 . . ?
H32D C32* H32E 109.5 . . ?
C31* C32* H32F 109.5 . . ?
H32D C32* H32F 109.5 . . ?
H32E C32* H32F 109.5 . . ?
C31* C33* H33D 109.5 . . ?
C31* C33* H33E 109.5 . . ?
H33D C33* H33E 109.5 . . ?
C31* C33* H33F 109.5 . . ?
H33D C33* H33F 109.5 . . ?
H33E C33* H33F 109.5 . . ?
C31* C34* H34D 109.5 . . ?
C31* C34* H34E 109.5 . . ?
H34D C34* H34E 109.5 . . ?
C31* C34* H34F 109.5 . . ?
H34D C34* H34F 109.5 . . ?
H34E C34* H34F 109.5 . . ?
C38 C35 C36 112.3(4) . . ?
C37* C35 C36* 111.0(5) . . ?
C38 C35 C37 109.6(3) . . ?
C36 C35 C37 108.7(3) . . ?
C37* C35 C38* 109.5(4) . . ?
C36* C35 C38* 106.3(4) . . ?
C38 C35 Sn1 117.0(2) . . ?
C37* C35 Sn1 115.2(3) . . ?
C36 C35 Sn1 105.0(3) . . ?
C36* C35 Sn1 107.7(6) . . ?
C37 C35 Sn1 103.8(2) . . ?
C38* C35 Sn1 106.7(3) . . ?
C35 C36 H36A 109.5 . . ?
C35 C36 H36B 109.5 . . ?
H36A C36 H36B 109.5 . . ?
C35 C36 H36C 109.5 . . ?
H36A C36 H36C 109.5 . . ?
H36B C36 H36C 109.5 . . ?
C35 C37 H37A 109.5 . . ?
C35 C37 H37B 109.5 . . ?
H37A C37 H37B 109.5 . . ?
C35 C37 H37C 109.5 . . ?
H37A C37 H37C 109.5 . . ?
H37B C37 H37C 109.5 . . ?
C35 C38 H38A 109.5 . . ?
C35 C38 H38B 109.5 . . ?
H38A C38 H38B 109.5 . . ?
C35 C38 H38C 109.5 . . ?
H38A C38 H38C 109.5 . . ?
H38B C38 H38C 109.5 . . ?
C35 C36* H36D 109.5 . . ?
C35 C36* H36E 109.5 . . ?
H36D C36* H36E 109.5 . . ?
C35 C36* H36F 109.5 . . ?
H36D C36* H36F 109.5 . . ?
H36E C36* H36F 109.5 . . ?
C35 C37* H37D 109.5 . . ?
C35 C37* H37E 109.5 . . ?
H37D C37* H37E 109.5 . . ?
C35 C37* H37F 109.5 . . ?
H37D C37* H37F 109.5 . . ?
H37E C37* H37F 109.5 . . ?
C35 C38* H38D 109.5 . . ?
C35 C38* H38E 109.5 . . ?
H38D C38* H38E 109.5 . . ?
C35 C38* H38F 109.5 . . ?
H38D C38* H38F 109.5 . . ?
H38E C38* H38F 109.5 . . ?
C42 C39 C40 109.9(4) . . ?
C42 C39 C41 110.6(5) . . ?
C40 C39 C41 109.2(4) . . ?
C42 C39 Sn1 113.3(3) . . ?
C40 C39 Sn1 107.1(3) . . ?
C41 C39 Sn1 106.4(6) . . ?
C39 C40 H40A 109.5 . . ?
C39 C40 H40B 109.5 . . ?
H40A C40 H40B 109.5 . . ?
C39 C40 H40C 109.5 . . ?
H40A C40 H40C 109.5 . . ?
H40B C40 H40C 109.5 . . ?
C39 C41 H41A 109.5 . . ?
C39 C41 H41B 109.5 . . ?
H41A C41 H41B 109.5 . . ?
C39 C41 H41C 109.5 . . ?
H41A C41 H41C 109.5 . . ?
H41B C41 H41C 109.5 . . ?
C39 C42 H42A 109.5 . . ?
C39 C42 H42B 109.5 . . ?
H42A C42 H42B 109.5 . . ?
C39 C42 H42C 109.5 . . ?
H42A C42 H42C 109.5 . . ?
H42B C42 H42C 109.5 . . ?
C41* C39* C42* 110.2(5) . . ?
C41* C39* C40* 109.8(6) . . ?
C42* C39* C40* 109.9(6) . . ?
C41* C39* Sn1 109.7(5) . . ?
C42* C39* Sn1 110.9(5) . . ?
C40* C39* Sn1 106.3(11) . . ?
C39* C40* H40D 109.5 . . ?
C39* C40* H40E 109.5 . . ?
H40D C40* H40E 109.5 . . ?
C39* C40* H40F 109.5 . . ?
H40D C40* H40F 109.5 . . ?
H40E C40* H40F 109.5 . . ?
C39* C41* H41D 109.5 . . ?
C39* C41* H41E 109.5 . . ?
H41D C41* H41E 109.5 . . ?
C39* C41* H41F 109.5 . . ?
H41D C41* H41F 109.5 . . ?
H41E C41* H41F 109.5 . . ?
C39* C42* H42D 109.5 . . ?
C39* C42* H42E 109.5 . . ?
H42D C42* H42E 109.5 . . ?
C39* C42* H42F 109.5 . . ?
H42D C42* H42F 109.5 . . ?
H42E C42* H42F 109.5 . . ?
C1S O1S C3S 115.4(5) . . ?
O1S C1S C2S 111.6(6) . . ?
O1S C1S H1SA 109.3 . . ?
C2S C1S H1SA 109.3 . . ?
O1S C1S H1SB 109.3 . . ?
C2S C1S H1SB 109.3 . . ?
H1SA C1S H1SB 108.0 . . ?
C1S C2S H2SA 109.5 . . ?
C1S C2S H2SB 109.5 . . ?
H2SA C2S H2SB 109.5 . . ?
C1S C2S H2SC 109.5 . . ?
H2SA C2S H2SC 109.5 . . ?
H2SB C2S H2SC 109.5 . . ?
O1S C3S C4S 110.9(6) . . ?
O1S C3S H3SA 109.5 . . ?
C4S C3S H3SA 109.5 . . ?
O1S C3S H3SB 109.5 . . ?
C4S C3S H3SB 109.5 . . ?
H3SA C3S H3SB 108.0 . . ?
C3S C4S H4SA 109.5 . . ?
C3S C4S H4SB 109.5 . . ?
H4SA C4S H4SB 109.5 . . ?
C3S C4S H4SC 109.5 . . ?
H4SA C4S H4SC 109.5 . . ?
H4SB C4S H4SC 109.5 . . ?
C3S* O1S* C1S* 116.4(8) . . ?
O1S* C1S* C2S* 110.8(8) . . ?
O1S* C1S* H1SC 109.5 . . ?
C2S* C1S* H1SC 109.5 . . ?
O1S* C1S* H1SD 109.5 . . ?
C2S* C1S* H1SD 109.5 . . ?
H1SC C1S* H1SD 108.1 . . ?
C1S* C2S* H2SD 109.5 . . ?
C1S* C2S* H2SE 109.5 . . ?
H2SD C2S* H2SE 109.5 . . ?
C1S* C2S* H2SF 109.5 . . ?
H2SD C2S* H2SF 109.5 . . ?
H2SE C2S* H2SF 109.5 . . ?
O1S* C3S* C4S* 111.7(8) . . ?
O1S* C3S* H3SC 109.3 . . ?
C4S* C3S* H3SC 109.3 . . ?
O1S* C3S* H3SD 109.3 . . ?
C4S* C3S* H3SD 109.3 . . ?
H3SC C3S* H3SD 107.9 . . ?
C3S* C4S* H4SD 109.5 . . ?
C3S* C4S* H4SE 109.5 . . ?
H4SD C4S* H4SE 109.5 . . ?
C3S* C4S* H4SF 109.5 . . ?
H4SD C4S* H4SF 109.5 . . ?
H4SE C4S* H4SF 109.5 . . ?
N1S C5S C6S 177.6(8) . . ?
C5S C6S H6SA 109.5 . . ?
C5S C6S H6SB 109.5 . . ?
H6SA C6S H6SB 109.5 . . ?
C5S C6S H6SC 109.5 . . ?
H6SA C6S H6SC 109.5 . . ?
H6SB C6S H6SC 109.5 . . ?
N1S' C5S' C6S' 174.5(12) . . ?
C5S' C6S' H6SD 109.5 . . ?
C5S' C6S' H6SE 109.5 . . ?
H6SD C6S' H6SE 109.5 . . ?
C5S' C6S' H6SF 109.5 . . ?
H6SD C6S' H6SF 109.5 . . ?
H6SE C6S' H6SF 109.5 . . ?
N1S" C5S" C6S" 175.3(10) . . ?
C5S" C6S" H6SG 109.5 . . ?
C5S" C6S" H6SH 109.5 . . ?
H6SG C6S" H6SH 109.5 . . ?
C5S" C6S" H6SI 109.5 . . ?
H6SG C6S" H6SI 109.5 . . ?
H6SH C6S" H6SI 109.5 . . ?

loop_
_geom_bond_atom_site_label_1
_geom_bond_atom_site_label_2
_geom_bond_distance
_geom_bond_site_symmetry_2
_geom_bond_publ_flag
Sn1 O1 2.0715(14) . ?
Sn1 N1 2.0892(15) . ?
Sn1 C39 2.167(6) . ?
Sn1 C35 2.175(2) . ?
Sn1 C39* 2.212(10) . ?
Sn1 N2 2.5326(17) . ?
O1 C1 1.350(2) . ?
O2 C22 1.395(3) . ?
O2 H2A 0.8400 . ?
O2* C26 1.362(4) . ?
O2* H2B 0.8400 . ?
N1 C15 1.399(2) . ?
N1 C2 1.415(2) . ?
N2 C21 1.444(3) . ?
N2 C20 1.461(3) . ?
N2 H1A 0.87(3) . ?
C1 C6 1.408(3) . ?
C1 C2 1.412(3) . ?
C2 C3 1.395(3) . ?
C3 C4 1.397(3) . ?
C3 H3A 0.9500 . ?
C4 C5 1.395(3) . ?
C4 C7 1.535(3) . ?
C5 C6 1.397(3) . ?
C5 H5A 0.9500 . ?
C6 C11 1.539(3) . ?
C7 C9* 1.519(5) . ?
C7 C8* 1.523(5) . ?
C7 C10* 1.523(5) . ?
C7 C10 1.526(3) . ?
C7 C8 1.532(3) . ?
C7 C9 1.533(3) . ?
C8 H8A 0.9800 . ?
C8 H8B 0.9800 . ?
C8 H8C 0.9800 . ?
C9 H9A 0.9800 . ?
C9 H9B 0.9800 . ?
C9 H9C 0.9800 . ?
C10 H10A 0.9800 . ?
C10 H10B 0.9800 . ?
C10 H10C 0.9800 . ?
C8* H8*A 0.9800 . ?
C8* H8*B 0.9800 . ?
C8* H8*C 0.9800 . ?
C9* H9*A 0.9800 . ?
C9* H9*B 0.9800 . ?
C9* H9*C 0.9800 . ?
C10* H10D 0.9800 . ?
C10* H10E 0.9800 . ?
C10* H10F 0.9800 . ?
C11 C12 1.535(3) . ?
C11 C14 1.535(3) . ?
C11 C13 1.537(3) . ?
C12 H12A 0.9800 . ?
C12 H12B 0.9800 . ?
C12 H12C 0.9800 . ?
C13 H13A 0.9800 . ?
C13 H13B 0.9800 . ?
C13 H13C 0.9800 . ?
C14 H14A 0.9800 . ?
C14 H14B 0.9800 . ?
C14 H14C 0.9800 . ?
C15 C16 1.401(3) . ?
C15 C20 1.405(3) . ?
C16 C17 1.388(3) . ?
C16 H16A 0.9500 . ?
C17 C18 1.386(3) . ?
C17 H17A 0.9500 . ?
C18 C19 1.391(3) . ?
C18 H18A 0.9500 . ?
C19 C20 1.387(3) . ?
C19 H19A 0.9500 . ?
C21 C26 1.386(3) . ?
C21 C22 1.399(3) . ?
C22 C23 1.402(3) . ?
C22 H22A 0.9500 . ?
C23 C24 1.390(3) . ?
C23 C27 1.536(3) . ?
C24 C25 1.397(3) . ?
C24 H24A 0.9500 . ?
C25 C26 1.394(3) . ?
C25 C31 1.526(7) . ?
C25 C31* 1.578(8) . ?
C26 H26A 0.9500 . ?
C27 C28 1.533(4) . ?
C27 C30 1.533(3) . ?
C27 C29 1.535(4) . ?
C28 H28A 0.9800 . ?
C28 H28B 0.9800 . ?
C28 H28C 0.9800 . ?
C29 H29A 0.9800 . ?
C29 H29B 0.9800 . ?
C29 H29C 0.9800 . ?
C30 H30A 0.9800 . ?
C30 H30B 0.9800 . ?
C30 H30C 0.9800 . ?
C31 C34 1.525(4) . ?
C31 C32 1.530(4) . ?
C31 C33 1.532(4) . ?
C32 H32A 0.9800 . ?
C32 H32B 0.9800 . ?
C32 H32C 0.9800 . ?
C33 H33A 0.9800 . ?
C33 H33B 0.9800 . ?
C33 H33C 0.9800 . ?
C34 H34A 0.9800 . ?
C34 H34B 0.9800 . ?
C34 H34C 0.9800 . ?
C31* C33* 1.524(5) . ?
C31* C32* 1.531(5) . ?
C31* C34* 1.532(5) . ?
C32* H32D 0.9800 . ?
C32* H32E 0.9800 . ?
C32* H32F 0.9800 . ?
C33* H33D 0.9800 . ?
C33* H33E 0.9800 . ?
C33* H33F 0.9800 . ?
C34* H34D 0.9800 . ?
C34* H34E 0.9800 . ?
C34* H34F 0.9800 . ?
C35 C38 1.501(3) . ?
C35 C37* 1.501(4) . ?
C35 C36 1.522(4) . ?
C35 C36* 1.529(4) . ?
C35 C37 1.556(4) . ?
C35 C38* 1.561(4) . ?
C36 H36A 0.9800 . ?
C36 H36B 0.9800 . ?
C36 H36C 0.9800 . ?
C37 H37A 0.9800 . ?
C37 H37B 0.9800 . ?
C37 H37C 0.9800 . ?
C38 H38A 0.9800 . ?
C38 H38B 0.9800 . ?
C38 H38C 0.9800 . ?
C36* H36D 0.9800 . ?
C36* H36E 0.9800 . ?
C36* H36F 0.9800 . ?
C37* H37D 0.9800 . ?
C37* H37E 0.9800 . ?
C37* H37F 0.9800 . ?
C38* H38D 0.9800 . ?
C38* H38E 0.9800 . ?
C38* H38F 0.9800 . ?
C39 C42 1.518(4) . ?
C39 C40 1.522(4) . ?
C39 C41 1.526(4) . ?
C40 H40A 0.9800 . ?
C40 H40B 0.9800 . ?
C40 H40C 0.9800 . ?
C41 H41A 0.9800 . ?
C41 H41B 0.9800 . ?
C41 H41C 0.9800 . ?
C42 H42A 0.9800 . ?
C42 H42B 0.9800 . ?
C42 H42C 0.9800 . ?
C39* C41* 1.519(5) . ?
C39* C42* 1.524(5) . ?
C39* C40* 1.527(5) . ?
C40* H40D 0.9800 . ?
C40* H40E 0.9800 . ?
C40* H40F 0.9800 . ?
C41* H41D 0.9800 . ?
C41* H41E 0.9800 . ?
C41* H41F 0.9800 . ?
C42* H42D 0.9800 . ?
C42* H42E 0.9800 . ?
C42* H42F 0.9800 . ?
O1S C1S 1.460(5) . ?
O1S C3S 1.462(5) . ?
C1S C2S 1.472(6) . ?
C1S H1SA 0.9900 . ?
C1S H1SB 0.9900 . ?
C2S H2SA 0.9800 . ?
C2S H2SB 0.9800 . ?
C2S H2SC 0.9800 . ?
C3S C4S 1.478(7) . ?
C3S H3SA 0.9900 . ?
C3S H3SB 0.9900 . ?
C4S H4SA 0.9800 . ?
C4S H4SB 0.9800 . ?
C4S H4SC 0.9800 . ?
O1S* C3S* 1.461(6) . ?
O1S* C1S* 1.469(6) . ?
C1S* C2S* 1.475(7) . ?
C1S* H1SC 0.9900 . ?
C1S* H1SD 0.9900 . ?
C2S* H2SD 0.9800 . ?
C2S* H2SE 0.9800 . ?
C2S* H2SF 0.9800 . ?
C3S* C4S* 1.475(7) . ?
C3S* H3SC 0.9900 . ?
C3S* H3SD 0.9900 . ?
C4S* H4SD 0.9800 . ?
C4S* H4SE 0.9800 . ?
C4S* H4SF 0.9800 . ?
N1S C5S 1.149(4) . ?
C5S C6S 1.451(4) . ?
C6S H6SA 0.9800 . ?
C6S H6SB 0.9800 . ?
C6S H6SC 0.9800 . ?
N1S' C5S' 1.155(4) . ?
C5S' C6S' 1.456(5) . ?
C6S' H6SD 0.9800 . ?
C6S' H6SE 0.9800 . ?
C6S' H6SF 0.9800 . ?
N1S" C5S" 1.151(4) . ?
C5S" C6S" 1.460(5) . ?
C6S" H6SG 0.9800 . ?
C6S" H6SH 0.9800 . ?
C6S" H6SI 0.9800 . ?
